data_7158132
loop_
_publ_author_name
'Shelar, Santosh V.'
'Argade, Narshinha P.'

_publ_section_title
;
 Facile synthesis of indolizinoindolone, indolylepoxypyrrolooxazole,
 indolylpyrrolooxazolone and isoindolopyrazinoindolone heterocycles from
 indole and imide derivatives.
;
_journal_issue 27
_journal_name_full 'Organic &amp; biomolecular chemistry'
_journal_page_first 6160
_journal_page_last 6169
_journal_paper_doi 10.1039/d1ob00754h
_journal_volume 19
_journal_year 2021
_chemical_formula_moiety 'C14 H14 N2 O2'
_chemical_formula_sum 'C14 H14 N2 O2'
_chemical_formula_weight 242.27
_space_group_crystal_system orthorhombic
_space_group_IT_number 29
_space_group_name_Hall 'P 2c -2ac'
_space_group_name_H-M_alt 'P c a 21'
_atom_sites_solution_hydrogens mixed
_audit_creation_date 2021-01-11
_audit_creation_method
;
Olex2 1.2
(compiled 2018.05.29 svn.r3508 for OlexSys, GUI svn.r5506)
;
_audit_update_record
;
2021-03-17 deposited with the CCDC.	2021-06-21 downloaded from the CCDC.
;
_cell_angle_alpha 90
_cell_angle_beta 90
_cell_angle_gamma 90
_cell_formula_units_Z 4
_cell_length_a 24.406(2)
_cell_length_b 5.0265(4)
_cell_length_c 9.4136(8)
_cell_measurement_reflns_used 9952
_cell_measurement_temperature 100
_cell_measurement_theta_max 27.18
_cell_measurement_theta_min 2.73
_cell_volume 1154.83(16)
_computing_cell_refinement 'SAINT v8.37A (Bruker, 2015)'
_computing_data_reduction 'SAINT v8.37A (Bruker, 2015)'
_computing_molecular_graphics 'Olex2 (Dolomanov et al., 2009)'
_computing_publication_material 'Olex2 (Dolomanov et al., 2009)'
_computing_structure_refinement 'ShelXL (Sheldrick, 2015)'
_computing_structure_solution 'SHELXT 2014/5 (Sheldrick, 2014)'
_diffrn_ambient_temperature 100.0
_diffrn_measured_fraction_theta_full 1.000
_diffrn_measured_fraction_theta_max 0.998
_diffrn_measurement_device_type 'Bruker APEX-II CCD'
_diffrn_measurement_method '\f and \w scans'
_diffrn_radiation_type MoK\a
_diffrn_radiation_wavelength 0.71073
_diffrn_reflns_av_R_equivalents 0.0601
_diffrn_reflns_av_unetI/netI 0.0234
_diffrn_reflns_Laue_measured_fraction_full 1.000
_diffrn_reflns_Laue_measured_fraction_max 0.998
_diffrn_reflns_limit_h_max 31
_diffrn_reflns_limit_h_min -31
_diffrn_reflns_limit_k_max 6
_diffrn_reflns_limit_k_min -6
_diffrn_reflns_limit_l_max 12
_diffrn_reflns_limit_l_min -12
_diffrn_reflns_number 38269
_diffrn_reflns_point_group_measured_fraction_full 1.000
_diffrn_reflns_point_group_measured_fraction_max 0.996
_diffrn_reflns_theta_full 25.242
_diffrn_reflns_theta_max 27.359
_diffrn_reflns_theta_min 1.669
_diffrn_standards_number 0
_exptl_absorpt_coefficient_mu 0.095
_exptl_absorpt_correction_T_max 0.7455
_exptl_absorpt_correction_T_min 0.6874
_exptl_absorpt_correction_type none
_exptl_absorpt_process_details
;
SADABS-2014/5 (Bruker,2014/5) was used for absorption correction.
wR2(int) was 0.1020 before and 0.0670 after correction.
The Ratio of minimum to maximum transmission is 0.9221.
The \l/2 correction factor is Not present.
;
_exptl_crystal_colour colourless
_exptl_crystal_colour_primary colourless
_exptl_crystal_density_diffrn 1.393
_exptl_crystal_description block
_exptl_crystal_F_000 512
_exptl_crystal_size_max 0.18
_exptl_crystal_size_mid 0.12
_exptl_crystal_size_min 0.06
_refine_diff_density_max 0.265
_refine_diff_density_min -0.248
_refine_diff_density_rms 0.075
_refine_ls_abs_structure_details
;
 Flack x determined using 1127 quotients [(I+)-(I-)]/[(I+)+(I-)]
 (Parsons, Flack and Wagner, Acta Cryst. B69 (2013) 249-259).
;
_refine_ls_abs_structure_Flack -0.5(5)
_refine_ls_extinction_method none
_refine_ls_goodness_of_fit_ref 1.193
_refine_ls_hydrogen_treatment mixed
_refine_ls_matrix_type full
_refine_ls_number_parameters 169
_refine_ls_number_reflns 2610
_refine_ls_number_restraints 2
_refine_ls_restrained_S_all 1.194
_refine_ls_R_factor_all 0.0390
_refine_ls_R_factor_gt 0.0358
_refine_ls_shift/su_max 0.000
_refine_ls_shift/su_mean 0.000
_refine_ls_structure_factor_coef Fsqd
_refine_ls_weighting_details 'w=1/[\s^2^(Fo^2^)+(0.0622P)^2^+0.2327P] where P=(Fo^2^+2Fc^2^)/3'
_refine_ls_weighting_scheme calc
_refine_ls_wR_factor_gt 0.0960
_refine_ls_wR_factor_ref 0.1060
_reflns_Friedel_coverage 0.878
_reflns_Friedel_fraction_full 1.000
_reflns_Friedel_fraction_max 0.994
_reflns_number_gt 2525
_reflns_number_total 2610
_reflns_threshold_expression 'I > 2\s(I)'
_cod_data_source_file d1ob00754h2.cif
_cod_data_source_block 9
_cod_depositor_comments 'Adding full bibliography for 7158131--7158132.cif.'
_cod_original_cell_volume 1154.83(17)
_cod_database_code 7158132
_shelx_shelxl_version_number 2016/6
_shelx_space_group_comment
;
The symmetry employed for this shelxl refinement is uniquely defined
by the following loop, which should always be used as a source of
symmetry information in preference to the above space-group names.
They are only intended as comments.
;
_shelx_estimated_absorpt_t_max 0.994
_shelx_estimated_absorpt_t_min 0.983
_olex2_refinement_description
;
1. Fixed Uiso
 At 1.2 times of:
  All C(H) groups, All C(H,H) groups
 At 1.5 times of:
  All O(H) groups
2. Restrained distances
 N2-H2A
 0.87 with sigma of 0.02
3.a Ternary CH refined with riding coordinates:
 C4(H4), C13(H13)
3.b Secondary CH2 refined with riding coordinates:
 C14(H14A,H14B), C3(H3A,H3B), C2(H2B,H2C)
3.c Aromatic/amide H refined with riding coordinates:
 C8(H8), C9(H9), C7(H7), C10(H10)
3.d Idealised tetrahedral OH refined as rotating group with stretchable bonds:
 O2(H2)
;
_olex2_submission_special_instructions 'No special instructions were received'

loop_
_space_group_symop_operation_xyz
'x, y, z'
'-x, -y, z+1/2'
'x+1/2, -y, z'
'-x+1/2, y, z+1/2'

loop_
_atom_site_label
_atom_site_type_symbol
_atom_site_fract_x
_atom_site_fract_y
_atom_site_fract_z
_atom_site_U_iso_or_equiv
_atom_site_adp_type
_atom_site_occupancy
_atom_site_site_symmetry_order
_atom_site_calc_flag
_atom_site_refinement_flags_posn
_atom_site_refinement_flags_adp
_atom_site_refinement_flags_occupancy
_atom_site_disorder_assembly
_atom_site_disorder_group
O2 O 0.50369(7) 0.4607(4) 0.4737(2) 0.0174(4) Uani 1 1 d . . . . .
H2 H 0.5189(12) 0.578(7) 0.528(3) 0.026 Uiso 1 1 calc GR . . . .
O1 O 0.45068(7) 0.1760(4) 0.1504(2) 0.0210(4) Uani 1 1 d . . . . .
N2 N 0.42375(8) 0.6202(4) 0.7360(2) 0.0151(4) Uani 1 1 d D . . . .
N1 N 0.40351(8) 0.2297(4) 0.3582(2) 0.0140(4) Uani 1 1 d . . . . .
C5 C 0.37017(9) 0.4984(5) 0.5524(3) 0.0136(5) Uani 1 1 d . . . . .
C6 C 0.34060(10) 0.6868(5) 0.6361(3) 0.0137(5) Uani 1 1 d . . . . .
C4 C 0.35498(10) 0.3662(5) 0.4159(3) 0.0139(5) Uani 1 1 d . . . . .
H4 H 0.324849 0.234980 0.432463 0.017 Uiso 1 1 calc R . . . .
C11 C 0.37539(10) 0.7587(5) 0.7504(3) 0.0147(5) Uani 1 1 d . . . . .
C8 C 0.27462(10) 1.0027(5) 0.7216(3) 0.0191(5) Uani 1 1 d . . . . .
H8 H 0.240111 1.088804 0.713352 0.023 Uiso 1 1 calc R . . . .
C1 C 0.41199(10) 0.2685(5) 0.2195(3) 0.0161(5) Uani 1 1 d . . . . .
C12 C 0.42038(10) 0.4651(5) 0.6159(3) 0.0139(5) Uani 1 1 d . . . . .
C9 C 0.30979(10) 1.0728(5) 0.8337(3) 0.0204(5) Uani 1 1 d . . . . .
H9 H 0.298554 1.205357 0.899443 0.024 Uiso 1 1 calc R . . . .
C7 C 0.28913(10) 0.8107(5) 0.6225(3) 0.0165(5) Uani 1 1 d . . . . .
H7 H 0.264952 0.764012 0.547479 0.020 Uiso 1 1 calc R . . . .
C10 C 0.36056(10) 0.9525(5) 0.8505(3) 0.0187(5) Uani 1 1 d . . . . .
H10 H 0.384260 0.999480 0.926548 0.022 Uiso 1 1 calc R . . . .
C14 C 0.44200(10) 0.0981(5) 0.4540(3) 0.0160(5) Uani 1 1 d . . . . .
H14A H 0.471584 0.012944 0.398289 0.019 Uiso 1 1 calc R . . . .
H14B H 0.422766 -0.042081 0.508510 0.019 Uiso 1 1 calc R . . . .
C13 C 0.46646(10) 0.3013(5) 0.5558(3) 0.0154(5) Uani 1 1 d . . . . .
H13 H 0.486591 0.208837 0.634041 0.019 Uiso 1 1 calc R . . . .
C3 C 0.33907(10) 0.5583(5) 0.2939(3) 0.0179(5) Uani 1 1 d . . . . .
H3A H 0.298773 0.567458 0.282819 0.021 Uiso 1 1 calc R . . . .
H3B H 0.353290 0.739524 0.312275 0.021 Uiso 1 1 calc R . . . .
C2 C 0.36579(11) 0.4381(6) 0.1617(3) 0.0217(5) Uani 1 1 d . . . . .
H2B H 0.339241 0.328198 0.108038 0.026 Uiso 1 1 calc R . . . .
H2C H 0.380114 0.579271 0.098476 0.026 Uiso 1 1 calc R . . . .
H2A H 0.4511(13) 0.612(8) 0.803(4) 0.043(11) Uiso 1 1 d D . . . .

loop_
_atom_site_aniso_label
_atom_site_aniso_U_11
_atom_site_aniso_U_22
_atom_site_aniso_U_33
_atom_site_aniso_U_23
_atom_site_aniso_U_13
_atom_site_aniso_U_12
O2 0.0161(8) 0.0203(9) 0.0158(8) -0.0018(8) 0.0031(7) -0.0024(7)
O1 0.0231(9) 0.0207(9) 0.0192(9) 0.0005(8) 0.0058(7) 0.0026(7)
N2 0.0151(9) 0.0195(10) 0.0108(10) -0.0003(8) -0.0009(7) 0.0009(8)
N1 0.0147(10) 0.0128(9) 0.0147(10) -0.0004(8) 0.0007(8) 0.0015(7)
C5 0.0143(10) 0.0136(10) 0.0129(12) 0.0017(9) 0.0006(9) -0.0011(9)
C6 0.0151(10) 0.0145(11) 0.0116(11) 0.0020(9) 0.0023(9) -0.0017(9)
C4 0.0140(10) 0.0137(11) 0.0140(12) -0.0011(9) -0.0006(8) 0.0003(8)
C11 0.0158(11) 0.0164(11) 0.0120(11) 0.0023(9) 0.0015(9) -0.0012(9)
C8 0.0156(11) 0.0212(12) 0.0205(12) 0.0007(10) 0.0023(10) 0.0039(9)
C1 0.0188(11) 0.0147(11) 0.0147(12) -0.0016(10) -0.0011(9) -0.0025(9)
C12 0.0162(11) 0.0143(10) 0.0114(12) 0.0007(9) 0.0016(9) -0.0003(9)
C9 0.0240(13) 0.0217(13) 0.0154(13) -0.0045(10) 0.0041(10) 0.0006(10)
C7 0.0134(11) 0.0205(12) 0.0155(12) -0.0002(10) 0.0003(9) -0.0014(9)
C10 0.0207(12) 0.0214(12) 0.0140(11) -0.0024(10) 0.0012(10) -0.0013(9)
C14 0.0198(11) 0.0136(10) 0.0148(12) 0.0014(9) -0.0004(9) 0.0030(9)
C13 0.0159(11) 0.0165(11) 0.0139(11) 0.0021(9) 0.0012(9) 0.0033(9)
C3 0.0213(11) 0.0190(12) 0.0133(11) -0.0012(10) -0.0042(10) 0.0034(10)
C2 0.0228(12) 0.0264(13) 0.0159(13) 0.0021(11) -0.0019(10) 0.0066(10)

loop_
_atom_type_symbol
_atom_type_description
_atom_type_scat_dispersion_real
_atom_type_scat_dispersion_imag
_atom_type_scat_source
C C 0.0033 0.0016 'International Tables Vol C Tables 4.2.6.8 and 6.1.1.4'
H H 0.0000 0.0000 'International Tables Vol C Tables 4.2.6.8 and 6.1.1.4'
N N 0.0061 0.0033 'International Tables Vol C Tables 4.2.6.8 and 6.1.1.4'
O O 0.0106 0.0060 'International Tables Vol C Tables 4.2.6.8 and 6.1.1.4'

loop_
_geom_angle_atom_site_label_1
_geom_angle_atom_site_label_2
_geom_angle_atom_site_label_3
_geom_angle
_geom_angle_site_symmetry_1
_geom_angle_site_symmetry_3
_geom_angle_publ_flag
C13 O2 H2 109.5 . . ?
C11 N2 H2A 125(3) . . ?
C12 N2 C11 108.5(2) . . ?
C12 N2 H2A 126(3) . . ?
C1 N1 C4 114.7(2) . . ?
C1 N1 C14 124.7(2) . . ?
C14 N1 C4 120.0(2) . . ?
C6 C5 C4 130.2(2) . . ?
C12 C5 C6 107.0(2) . . ?
C12 C5 C4 122.8(2) . . ?
C11 C6 C5 106.6(2) . . ?
C7 C6 C5 133.9(2) . . ?
C7 C6 C11 119.4(2) . . ?
N1 C4 C5 109.0(2) . . ?
N1 C4 H4 110.0 . . ?
N1 C4 C3 102.62(18) . . ?
C5 C4 H4 110.0 . . ?
C5 C4 C3 115.0(2) . . ?
C3 C4 H4 110.0 . . ?
N2 C11 C6 108.0(2) . . ?
N2 C11 C10 129.7(2) . . ?
C10 C11 C6 122.2(2) . . ?
C9 C8 H8 119.2 . . ?
C7 C8 H8 119.2 . . ?
C7 C8 C9 121.5(2) . . ?
O1 C1 N1 125.3(2) . . ?
O1 C1 C2 126.2(2) . . ?
N1 C1 C2 108.5(2) . . ?
N2 C12 C13 125.1(2) . . ?
C5 C12 N2 110.0(2) . . ?
C5 C12 C13 124.8(2) . . ?
C8 C9 H9 119.3 . . ?
C10 C9 C8 121.5(2) . . ?
C10 C9 H9 119.3 . . ?
C6 C7 H7 120.8 . . ?
C8 C7 C6 118.3(2) . . ?
C8 C7 H7 120.8 . . ?
C11 C10 H10 121.4 . . ?
C9 C10 C11 117.1(2) . . ?
C9 C10 H10 121.4 . . ?
N1 C14 H14A 109.7 . . ?
N1 C14 H14B 109.7 . . ?
N1 C14 C13 109.70(19) . . ?
H14A C14 H14B 108.2 . . ?
C13 C14 H14A 109.7 . . ?
C13 C14 H14B 109.7 . . ?
O2 C13 C12 111.70(19) . . ?
O2 C13 C14 106.5(2) . . ?
O2 C13 H13 110.2 . . ?
C12 C13 C14 108.1(2) . . ?
C12 C13 H13 110.2 . . ?
C14 C13 H13 110.2 . . ?
C4 C3 H3A 110.9 . . ?
C4 C3 H3B 110.9 . . ?
H3A C3 H3B 108.9 . . ?
C2 C3 C4 104.47(19) . . ?
C2 C3 H3A 110.9 . . ?
C2 C3 H3B 110.9 . . ?
C1 C2 C3 104.3(2) . . ?
C1 C2 H2B 110.9 . . ?
C1 C2 H2C 110.9 . . ?
C3 C2 H2B 110.9 . . ?
C3 C2 H2C 110.9 . . ?
H2B C2 H2C 108.9 . . ?

loop_
_geom_bond_atom_site_label_1
_geom_bond_atom_site_label_2
_geom_bond_distance
_geom_bond_site_symmetry_2
_geom_bond_publ_flag
O2 H2 0.86(4) . ?
O2 C13 1.436(3) . ?
O1 C1 1.237(3) . ?
N2 C11 1.377(3) . ?
N2 C12 1.376(3) . ?
N2 H2A 0.92(2) . ?
N1 C4 1.472(3) . ?
N1 C1 1.336(3) . ?
N1 C14 1.461(3) . ?
C5 C6 1.428(3) . ?
C5 C4 1.493(3) . ?
C5 C12 1.374(3) . ?
C6 C11 1.418(3) . ?
C6 C7 1.408(3) . ?
C4 H4 1.0000 . ?
C4 C3 1.550(3) . ?
C11 C10 1.403(4) . ?
C8 H8 0.9500 . ?
C8 C9 1.405(4) . ?
C8 C7 1.388(4) . ?
C1 C2 1.515(3) . ?
C12 C13 1.504(3) . ?
C9 H9 0.9500 . ?
C9 C10 1.388(4) . ?
C7 H7 0.9500 . ?
C10 H10 0.9500 . ?
C14 H14A 0.9900 . ?
C14 H14B 0.9900 . ?
C14 C13 1.522(4) . ?
C13 H13 1.0000 . ?
C3 H3A 0.9900 . ?
C3 H3B 0.9900 . ?
C3 C2 1.530(4) . ?
C2 H2B 0.9900 . ?
C2 H2C 0.9900 . ?
